data_7216095
loop_
_publ_author_name
'Aragoni, M. Carla'
'Arca, Massimiliano'
'Caltagirone, Claudia'
'Devillanova, Francesco A.'
'Demartin, Francesco'
'Garau, Alessandra'
'Isaia, Francesco'
'Lippolis, Vito'

_publ_section_title
;
 Inorganic--organic hybrid materials: construction of the first polymeric
 channelled halometallate(ii) system
;
_journal_issue 88
_journal_name_full CrystEngComm
_journal_page_first 544
_journal_paper_doi 10.1039/b507499a
_journal_volume 7
_journal_year 2005
_chemical_formula_sum 'C8 H18 Cl3 N O Pb S2'
_chemical_formula_weight 521.89
_chemical_name_systematic
;
?
;
_space_group_IT_number 60
_symmetry_cell_setting orthorhombic
_symmetry_space_group_name_Hall '-P 2n 2ab'
_symmetry_space_group_name_H-M 'P b c n'
_atom_sites_solution_hydrogens geom
_atom_sites_solution_primary direct
_atom_sites_solution_secondary difmap
_audit_creation_method SHELXL-97
_cell_angle_alpha 90.00
_cell_angle_beta 90.00
_cell_angle_gamma 90.00
_cell_formula_units_Z 8
_cell_length_a 14.8700(10)
_cell_length_b 25.4460(10)
_cell_length_c 8.275(2)
_cell_measurement_reflns_used 1024
_cell_measurement_temperature 293(2)
_cell_measurement_theta_max 24.65
_cell_measurement_theta_min 4.20
_cell_volume 3131.1(8)
_computing_structure_refinement 'SHELXL-97 (Sheldrick, 1997)'
_diffrn_ambient_temperature 293(2)
_diffrn_measured_fraction_theta_full 0.998
_diffrn_measured_fraction_theta_max 0.998
_diffrn_measurement_device_type 'SMART CCD DIFFRACTOMETER'
_diffrn_measurement_method 'omega scan'
_diffrn_radiation_monochromator graphite
_diffrn_radiation_source 'fine-focus sealed tube'
_diffrn_radiation_type MoK\a
_diffrn_radiation_wavelength 0.71073
_diffrn_reflns_av_R_equivalents 0.0521
_diffrn_reflns_av_sigmaI/netI 0.1090
_diffrn_reflns_limit_h_max 20
_diffrn_reflns_limit_h_min 0
_diffrn_reflns_limit_k_max 35
_diffrn_reflns_limit_k_min 0
_diffrn_reflns_limit_l_max 11
_diffrn_reflns_limit_l_min 0
_diffrn_reflns_number 38732
_diffrn_reflns_theta_full 30.05
_diffrn_reflns_theta_max 30.05
_diffrn_reflns_theta_min 1.59
_exptl_absorpt_coefficient_mu 11.537
_exptl_absorpt_correction_T_max 1.000
_exptl_absorpt_correction_T_min 0.584
_exptl_absorpt_correction_type empirical
_exptl_absorpt_process_details SADABS
_exptl_crystal_colour colorless
_exptl_crystal_density_diffrn 2.214
_exptl_crystal_density_method 'not measured'
_exptl_crystal_description prism
_exptl_crystal_F_000 1968
_exptl_crystal_size_max 0.15
_exptl_crystal_size_mid 0.10
_exptl_crystal_size_min 0.09
_refine_diff_density_max 2.218
_refine_diff_density_min -0.859
_refine_diff_density_rms 0.154
_refine_ls_extinction_method none
_refine_ls_goodness_of_fit_ref 1.037
_refine_ls_hydrogen_treatment mixed
_refine_ls_matrix_type full
_refine_ls_number_parameters 164
_refine_ls_number_reflns 4586
_refine_ls_number_restraints 0
_refine_ls_restrained_S_all 1.037
_refine_ls_R_factor_all 0.0540
_refine_ls_R_factor_gt 0.0366
_refine_ls_shift/su_max 0.004
_refine_ls_shift/su_mean 0.000
_refine_ls_structure_factor_coef Fsqd
_refine_ls_weighting_details 'calc w=1/[\s^2^(Fo^2^)+(0.0466P)^2^+0.0000P] where P=(Fo^2^+2Fc^2^)/3'
_refine_ls_weighting_scheme calc
_refine_ls_wR_factor_gt 0.0896
_refine_ls_wR_factor_ref 0.0926
_reflns_number_gt 3351
_reflns_number_total 4586
_reflns_threshold_expression >2sigma(I)
_cod_data_source_file b507499a.txt
_cod_data_source_block LHPbCl3
_cod_original_sg_symbol_H-M Pbcn
_cod_database_code 7216095

loop_
_symmetry_equiv_pos_as_xyz
'x, y, z'
'-x+1/2, -y+1/2, z+1/2'
'x+1/2, -y+1/2, -z'
'-x, y, -z+1/2'
'-x, -y, -z'
'x-1/2, y-1/2, -z-1/2'
'-x-1/2, y-1/2, z'
'x, -y, z-1/2'

loop_
_atom_site_label
_atom_site_type_symbol
_atom_site_fract_x
_atom_site_fract_y
_atom_site_fract_z
_atom_site_U_iso_or_equiv
_atom_site_adp_type
_atom_site_occupancy
_atom_site_symmetry_multiplicity
_atom_site_calc_flag
_atom_site_refinement_flags
Pb Pb 0.065881(12) 0.427619(7) 0.02265(2) 0.04094(8) Uani 1 1 d .
Cl1 Cl 0.0000 0.35217(7) 0.2500 0.0537(4) Uani 1 2 d S
Cl2 Cl 0.12118(11) 0.48064(6) 0.32101(19) 0.0721(4) Uani 1 1 d .
Cl3 Cl 0.0000 0.36763(8) -0.2500 0.0581(4) Uani 1 2 d S
Cl4 Cl 0.22667(10) 0.38677(6) 0.02329(18) 0.0633(4) Uani 1 1 d .
S4 S 0.42283(13) 0.44736(8) 0.3895(3) 0.0878(6) Uani 1 1 d .
S10 S 0.31309(10) 0.27806(6) 0.29750(19) 0.0675(4) Uani 1 1 d .
O7 O 0.4418(3) 0.3327(2) 0.5347(6) 0.0730(13) Uani 1 1 d .
N1 N 0.2525(4) 0.38275(18) 0.4569(5) 0.0601(12) Uani 1 1 d .
H1A H 0.2148 0.3993 0.3887 0.08(2) Uiso 1 1 calc R
H1B H 0.3018 0.3736 0.4006 0.067(18) Uiso 1 1 calc R
C2 C 0.2794(6) 0.4202(3) 0.5871(10) 0.087(2) Uani 1 1 d .
H2A H 0.3152 0.4018 0.6672 0.09(2) Uiso 1 1 calc R
H2B H 0.2260 0.4336 0.6403 0.09(2) Uiso 1 1 calc R
C3 C 0.3329(8) 0.4654(3) 0.5195(10) 0.104(3) Uani 1 1 d .
H3A H 0.3572 0.4856 0.6089 0.12(3) Uiso 1 1 calc R
H3B H 0.2923 0.4883 0.4603 0.12(3) Uiso 1 1 calc R
C5 C 0.5042(9) 0.4186(4) 0.5264(13) 0.111(4) Uani 1 1 d .
H5A H 0.5609 0.4369 0.5135 0.10(4) Uiso 1 1 calc R
H5B H 0.4839 0.4244 0.6364 0.12(3) Uiso 1 1 calc R
C6 C 0.5201(5) 0.3611(3) 0.5030(8) 0.080(2) Uani 1 1 d .
H6A H 0.5393 0.3546 0.3927 0.10(3) Uiso 1 1 calc R
H6B H 0.5676 0.3494 0.5749 0.15(4) Uiso 1 1 calc R
C8 C 0.4581(6) 0.2778(4) 0.4997(9) 0.087(2) Uani 1 1 d .
H8A H 0.4880 0.2615 0.5912 0.14(3) Uiso 1 1 calc R
H8B H 0.4976 0.2749 0.4068 0.12(3) Uiso 1 1 calc R
C9 C 0.3740(5) 0.2502(3) 0.4666(10) 0.081(2) Uani 1 1 d .
H9A H 0.3362 0.2515 0.5621 0.21(6) Uiso 1 1 calc R
H9B H 0.3870 0.2136 0.4440 0.10(2) Uiso 1 1 calc R
C11 C 0.2066(4) 0.2930(3) 0.3881(9) 0.0733(17) Uani 1 1 d .
H11A H 0.1654 0.3038 0.3036 0.075(19) Uiso 1 1 calc R
H11B H 0.1827 0.2611 0.4360 0.15(3) Uiso 1 1 calc R
C12 C 0.2087(5) 0.3350(3) 0.5154(7) 0.0665(16) Uani 1 1 d .
H12A H 0.1477 0.3433 0.5482 0.15(3) Uiso 1 1 calc R
H12B H 0.2407 0.3221 0.6095 0.08(2) Uiso 1 1 calc R

loop_
_atom_site_aniso_label
_atom_site_aniso_U_11
_atom_site_aniso_U_22
_atom_site_aniso_U_33
_atom_site_aniso_U_23
_atom_site_aniso_U_13
_atom_site_aniso_U_12
Pb 0.04699(13) 0.03962(11) 0.03621(11) 0.00074(6) 0.00565(7) 0.00186(7)
Cl1 0.0633(11) 0.0416(8) 0.0561(10) 0.000 0.0152(8) 0.000
Cl2 0.0822(10) 0.0639(8) 0.0702(9) -0.0276(7) 0.0070(8) -0.0142(8)
Cl3 0.0635(11) 0.0673(11) 0.0434(9) 0.000 -0.0021(8) 0.000
Cl4 0.0516(8) 0.0678(9) 0.0705(9) 0.0101(7) 0.0033(6) 0.0083(7)
S4 0.0995(14) 0.0645(10) 0.0995(16) -0.0052(11) -0.0070(11) -0.0030(9)
S10 0.0658(9) 0.0655(9) 0.0712(10) -0.0122(7) -0.0040(7) 0.0086(7)
O7 0.069(3) 0.076(3) 0.074(3) 0.005(2) -0.014(2) -0.004(2)
N1 0.075(3) 0.056(3) 0.049(3) 0.005(2) 0.009(2) 0.015(2)
C2 0.120(6) 0.076(4) 0.065(4) -0.025(4) 0.015(5) 0.021(4)
C3 0.149(9) 0.066(5) 0.098(6) -0.025(4) -0.002(6) 0.010(5)
C5 0.127(9) 0.096(7) 0.111(8) -0.010(5) -0.055(6) -0.032(6)
C6 0.069(5) 0.093(6) 0.077(5) 0.005(4) -0.018(4) -0.009(4)
C8 0.074(5) 0.096(6) 0.091(6) 0.031(4) -0.012(4) 0.020(4)
C9 0.079(5) 0.057(4) 0.107(6) 0.023(3) -0.010(4) 0.008(4)
C11 0.059(4) 0.074(4) 0.087(5) 0.004(4) 0.005(3) -0.008(3)
C12 0.055(4) 0.073(4) 0.071(4) 0.013(3) 0.016(3) 0.010(3)

loop_
_atom_type_symbol
_atom_type_description
_atom_type_scat_dispersion_real
_atom_type_scat_dispersion_imag
_atom_type_scat_source
Pb Pb -3.3944 10.1111 'International Tables Vol C Tables 4.2.6.8 and 6.1.1.4'
Cl Cl 0.1484 0.1585 'International Tables Vol C Tables 4.2.6.8 and 6.1.1.4'
S S 0.1246 0.1234 'International Tables Vol C Tables 4.2.6.8 and 6.1.1.4'
O O 0.0106 0.0060 'International Tables Vol C Tables 4.2.6.8 and 6.1.1.4'
N N 0.0061 0.0033 'International Tables Vol C Tables 4.2.6.8 and 6.1.1.4'
C C 0.0033 0.0016 'International Tables Vol C Tables 4.2.6.8 and 6.1.1.4'
H H 0.0000 0.0000 'International Tables Vol C Tables 4.2.6.8 and 6.1.1.4'

loop_
_geom_angle_atom_site_label_1
_geom_angle_atom_site_label_2
_geom_angle_atom_site_label_3
_geom_angle
_geom_angle_site_symmetry_1
_geom_angle_site_symmetry_3
Cl4 Pb Cl1 92.59(4) . .
Cl4 Pb Cl3 95.84(4) . .
Cl1 Pb Cl3 92.45(4) . .
Cl4 Pb Cl2 85.67(5) . .
Cl1 Pb Cl2 81.43(4) . .
Cl3 Pb Cl2 173.77(4) . .
Cl4 Pb Cl2 93.46(4) . 8_565
Cl1 Pb Cl2 170.66(4) . 8_565
Cl3 Pb Cl2 94.02(5) . 8_565
Cl2 Pb Cl2 91.93(2) . 8_565
Pb Cl1 Pb 95.70(5) 4 .
Pb Cl2 Pb 138.89(6) . 8_566
Pb Cl3 Pb 116.35(7) . 4_554
C3 S4 C5 103.2(6) . .
C11 S10 C9 101.6(4) . .
C6 O7 C8 108.8(6) . .
C12 N1 C2 114.3(5) . .
N1 C2 C3 111.2(6) . .
C2 C3 S4 115.1(5) . .
C6 C5 S4 114.8(5) . .
O7 C6 C5 110.5(8) . .
O7 C8 C9 111.0(7) . .
C8 C9 S10 112.6(5) . .
C12 C11 S10 115.2(4) . .
N1 C12 C11 111.6(5) . .

loop_
_geom_bond_atom_site_label_1
_geom_bond_atom_site_label_2
_geom_bond_distance
_geom_bond_site_symmetry_2
Pb Cl4 2.6071(15) .
Pb Cl1 2.8610(12) .
Pb Cl3 2.8949(11) .
Pb Cl2 2.9312(15) .
Pb Cl2 2.9850(14) 8_565
Cl1 Pb 2.8610(12) 4
Cl2 Pb 2.9850(14) 8_566
Cl3 Pb 2.8949(11) 4_554
S4 C3 1.777(9) .
S4 C5 1.812(10) .
S10 C11 1.793(6) .
S10 C9 1.811(7) .
O7 C6 1.395(9) .
O7 C8 1.447(11) .
N1 C12 1.460(8) .
N1 C2 1.493(9) .
C2 C3 1.507(12) .
C5 C6 1.495(12) .
C8 C9 1.461(12) .
C11 C12 1.502(9) .
